data_1503965
loop_
_publ_author_name
'Zoute, Ludivine'
'Kociok-K\"ohn, Gabriele'
'Frost, Christopher G.'

_publ_section_title
;
 Rhodium-catalyzed 1,4-additions to enantiopure acceptors: asymmetric
 synthesis of functionalized pyrrolizidinones.
;
_journal_issue 12
_journal_name_full 'Organic letters'
_journal_page_first 2491
_journal_page_last 2494
_journal_paper_doi 10.1021/ol900843a
_journal_volume 11
_journal_year 2009
_chemical_absolute_configuration unk
_chemical_formula_moiety 'C14 H17 N O2'
_chemical_formula_sum 'C14 H17 N O2'
_chemical_formula_weight 231.29
_chemical_name_systematic
;
 ?
;
_space_group_IT_number 19
_symmetry_cell_setting orthorhombic
_symmetry_space_group_name_Hall 'P 2ac 2ab'
_symmetry_space_group_name_H-M 'P 21 21 21'
_atom_sites_solution_hydrogens geom
_atom_sites_solution_primary direct
_atom_sites_solution_secondary difmap
_audit_creation_method SHELXL-97
_cell_angle_alpha 90.00
_cell_angle_beta 90.00
_cell_angle_gamma 90.00
_cell_formula_units_Z 4
_cell_length_a 9.79990(10)
_cell_length_b 10.24060(10)
_cell_length_c 11.7764(2)
_cell_measurement_reflns_used 19728
_cell_measurement_temperature 150(2)
_cell_measurement_theta_max 30.034
_cell_measurement_theta_min 2.910
_cell_volume 1181.84(3)
_computing_cell_refinement 'HKL Scalepack (Otwinski & Minor, 1997)'
_computing_data_collection 'Collect (Nonius BV, 1997-2000)'
_computing_data_reduction
;
 DENZO-SCALEPACK Z. Otwinowski and W. Minor, " 
 Processing of X-ray Diffraction Data Collected in Oscillation Mode ", 
 Methods in Enzymology, Volume 276: Macromolecular Crystallography, 
 part A, p.307-326, 1997,C.W. Carter, Jr. & R. M. Sweet, Eds., Academic Press.
;
_computing_molecular_graphics 'ORTEP3 for Windows - Farrugia, L. J. J. Appl. Crystallogr. 1997, 30, 565'
_computing_publication_material
;
 'WinGX publication routines, Farrugia, 
 L. J., J. Appl. Crystallogr., 1999, 32, 837-838
;
_computing_structure_refinement
;
 SHELXL97 -Program for Crystal Structure Analysis (Release 97-2). 
 Sheldrick, G.M., Instit\"ut f\"ur Anorganische Chemie der Universit\"at, 
 Tammanstrasse 4, D-3400 G\"ottingen, Germany, 1998 
;
_computing_structure_solution
; 
 SIR97- Altomare A., Burla M.C., Camalli M., Cascarano G.L., Giacovazzo C. , 
 Guagliardi A., Moliterni A.G.G., Polidori G.,Spagna R. 
 (1999) J. Appl. Cryst. 32, 115-119
;
_diffrn_ambient_temperature 150(2)
_diffrn_measured_fraction_theta_full 0.993
_diffrn_measured_fraction_theta_max 0.993
_diffrn_measurement_device_type 'Nonius Kappa CCD'
_diffrn_measurement_method '265 2.0 degree images with \w scans'
_diffrn_radiation_monochromator graphite
_diffrn_radiation_source 'fine-focus sealed tube'
_diffrn_radiation_type MoK\a
_diffrn_radiation_wavelength 0.71073
_diffrn_reflns_av_R_equivalents 0.0320
_diffrn_reflns_av_sigmaI/netI 0.0201
_diffrn_reflns_limit_h_max 13
_diffrn_reflns_limit_h_min -13
_diffrn_reflns_limit_k_max 13
_diffrn_reflns_limit_k_min -14
_diffrn_reflns_limit_l_max 16
_diffrn_reflns_limit_l_min -16
_diffrn_reflns_number 28239
_diffrn_reflns_theta_full 30.05
_diffrn_reflns_theta_max 30.05
_diffrn_reflns_theta_min 3.99
_diffrn_standards_decay_% 0
_diffrn_standards_number 0
_exptl_absorpt_coefficient_mu 0.087
_exptl_absorpt_correction_type none
_exptl_crystal_colour yellow
_exptl_crystal_density_diffrn 1.300
_exptl_crystal_density_method 'not measured'
_exptl_crystal_description block
_exptl_crystal_F_000 496
_exptl_crystal_size_max 0.60
_exptl_crystal_size_mid 0.50
_exptl_crystal_size_min 0.50
_refine_diff_density_max 0.287
_refine_diff_density_min -0.170
_refine_diff_density_rms 0.032
_refine_ls_abs_structure_details 'Flack H D (1983), Acta Cryst. A39, 876-881,1473 Friedel pairs'
_refine_ls_abs_structure_Flack -0.2(9)
_refine_ls_extinction_method none
_refine_ls_goodness_of_fit_ref 1.045
_refine_ls_hydrogen_treatment constr
_refine_ls_matrix_type full
_refine_ls_number_parameters 155
_refine_ls_number_reflns 3434
_refine_ls_number_restraints 0
_refine_ls_restrained_S_all 1.045
_refine_ls_R_factor_all 0.0363
_refine_ls_R_factor_gt 0.0329
_refine_ls_shift/su_max 0.000
_refine_ls_shift/su_mean 0.000
_refine_ls_structure_factor_coef Fsqd
_refine_ls_weighting_details 'calc w=1/[\s^2^(Fo^2^)+(0.0481P)^2^+0.1520P] where P=(Fo^2^+2Fc^2^)/3'
_refine_ls_weighting_scheme calc
_refine_ls_wR_factor_gt 0.0854
_refine_ls_wR_factor_ref 0.0878
_reflns_number_gt 3223
_reflns_number_total 3434
_reflns_threshold_expression >2sigma(I)
_cod_data_source_file ol900843a_si_002.cif
_cod_data_source_block k07cgf1
_cod_database_code 1503965

loop_
_symmetry_equiv_pos_as_xyz
'x, y, z'
'-x+1/2, -y, z+1/2'
'x+1/2, -y+1/2, -z'
'-x, y+1/2, -z+1/2'

loop_
_atom_site_label
_atom_site_type_symbol
_atom_site_fract_x
_atom_site_fract_y
_atom_site_fract_z
_atom_site_U_iso_or_equiv
_atom_site_adp_type
_atom_site_occupancy
_atom_site_symmetry_multiplicity
_atom_site_calc_flag
_atom_site_refinement_flags
N N 0.38734(9) 0.09127(9) 0.27711(8) 0.02526(17) Uani 1 1 d .
O1 O 0.16235(9) 0.69802(8) 0.44082(8) 0.03531(19) Uani 1 1 d .
O2 O 0.17009(9) 0.01751(8) 0.24088(8) 0.0382(2) Uani 1 1 d .
C1 C 0.06631(12) 0.73749(12) 0.35645(12) 0.0378(3) Uani 1 1 d .
H1A H 0.1021 0.7163 0.2809 0.057 Uiso 1 1 calc R
H1B H 0.0511 0.8318 0.3620 0.057 Uiso 1 1 calc R
H1C H -0.0201 0.6914 0.3685 0.057 Uiso 1 1 calc R
C2 C 0.20002(11) 0.56961(10) 0.44199(9) 0.0271(2) Uani 1 1 d .
C3 C 0.29311(11) 0.53425(11) 0.52609(9) 0.0308(2) Uani 1 1 d .
H3 H 0.3239 0.5974 0.5793 0.037 Uiso 1 1 calc R
C4 C 0.34073(11) 0.40730(12) 0.53206(9) 0.0295(2) Uani 1 1 d .
H4 H 0.4049 0.3850 0.5893 0.035 Uiso 1 1 calc R
C5 C 0.29701(10) 0.31073(10) 0.45609(8) 0.0259(2) Uani 1 1 d .
C6 C 0.20023(11) 0.34765(11) 0.37500(9) 0.0282(2) Uani 1 1 d .
H6 H 0.1664 0.2836 0.3238 0.034 Uiso 1 1 calc R
C7 C 0.15150(11) 0.47563(10) 0.36672(9) 0.0275(2) Uani 1 1 d .
H7 H 0.0861 0.4981 0.3105 0.033 Uiso 1 1 calc R
C8 C 0.35527(11) 0.17441(11) 0.46287(9) 0.0283(2) Uani 1 1 d .
H8 H 0.3938 0.1592 0.5404 0.034 Uiso 1 1 calc R
C9 C 0.25133(12) 0.06663(11) 0.43469(10) 0.0318(2) Uani 1 1 d .
H9A H 0.2757 -0.0163 0.4728 0.038 Uiso 1 1 calc R
H9B H 0.1582 0.0925 0.4583 0.038 Uiso 1 1 calc R
C10 C 0.26057(11) 0.05316(9) 0.30637(9) 0.0277(2) Uani 1 1 d .
C11 C 0.43351(13) 0.13724(11) 0.16719(9) 0.0329(2) Uani 1 1 d .
H11A H 0.3568 0.1441 0.1128 0.040 Uiso 1 1 calc R
H11B H 0.5044 0.0790 0.1352 0.040 Uiso 1 1 calc R
C12 C 0.49213(13) 0.27204(12) 0.19606(10) 0.0347(2) Uani 1 1 d .
H12A H 0.5652 0.2964 0.1420 0.042 Uiso 1 1 calc R
H12B H 0.4199 0.3396 0.1937 0.042 Uiso 1 1 calc R
C13 C 0.54928(11) 0.25765(12) 0.31637(9) 0.0313(2) Uani 1 1 d .
H13A H 0.5379 0.3399 0.3595 0.038 Uiso 1 1 calc R
H13B H 0.6475 0.2353 0.3140 0.038 Uiso 1 1 calc R
C14 C 0.46675(10) 0.14656(11) 0.37170(9) 0.02640(19) Uani 1 1 d .
H14 H 0.5310 0.0788 0.4012 0.032 Uiso 1 1 calc R

loop_
_atom_site_aniso_label
_atom_site_aniso_U_11
_atom_site_aniso_U_22
_atom_site_aniso_U_33
_atom_site_aniso_U_23
_atom_site_aniso_U_13
_atom_site_aniso_U_12
N 0.0260(4) 0.0245(4) 0.0253(4) 0.0023(3) 0.0011(3) 0.0005(3)
O1 0.0377(4) 0.0274(4) 0.0408(4) -0.0079(3) -0.0001(4) 0.0008(3)
O2 0.0341(4) 0.0305(4) 0.0501(5) 0.0011(3) -0.0071(4) -0.0071(3)
C1 0.0357(6) 0.0285(5) 0.0493(7) -0.0021(5) -0.0003(5) 0.0040(4)
C2 0.0256(4) 0.0290(5) 0.0269(4) -0.0043(4) 0.0050(4) -0.0012(4)
C3 0.0273(5) 0.0370(5) 0.0281(5) -0.0081(4) 0.0006(4) -0.0048(4)
C4 0.0234(4) 0.0421(6) 0.0229(4) 0.0000(4) -0.0013(4) -0.0020(4)
C5 0.0240(4) 0.0327(5) 0.0211(4) 0.0014(4) 0.0010(4) 0.0028(4)
C6 0.0300(5) 0.0291(5) 0.0256(4) -0.0045(4) -0.0040(4) 0.0044(4)
C7 0.0283(5) 0.0290(5) 0.0251(4) -0.0027(4) -0.0021(4) 0.0040(4)
C8 0.0280(5) 0.0350(5) 0.0218(4) 0.0059(4) -0.0001(4) 0.0046(4)
C9 0.0301(5) 0.0312(5) 0.0341(5) 0.0097(4) 0.0070(4) 0.0024(4)
C10 0.0273(5) 0.0201(4) 0.0355(5) 0.0055(4) 0.0004(4) 0.0014(3)
C11 0.0419(6) 0.0325(5) 0.0244(4) -0.0016(4) 0.0058(4) -0.0076(4)
C12 0.0399(6) 0.0343(5) 0.0301(5) 0.0031(4) 0.0003(4) -0.0082(5)
C13 0.0247(4) 0.0379(6) 0.0314(5) 0.0005(4) -0.0020(4) -0.0051(4)
C14 0.0230(4) 0.0306(5) 0.0257(4) 0.0031(4) -0.0022(3) 0.0042(4)

loop_
_atom_type_symbol
_atom_type_description
_atom_type_scat_dispersion_real
_atom_type_scat_dispersion_imag
_atom_type_scat_source
C C 0.0033 0.0016 'International Tables Vol C Tables 4.2.6.8 and 6.1.1.4'
H H 0.0000 0.0000 'International Tables Vol C Tables 4.2.6.8 and 6.1.1.4'
N N 0.0061 0.0033 'International Tables Vol C Tables 4.2.6.8 and 6.1.1.4'
O O 0.0106 0.0060 'International Tables Vol C Tables 4.2.6.8 and 6.1.1.4'

loop_
_geom_angle_atom_site_label_1
_geom_angle_atom_site_label_2
_geom_angle_atom_site_label_3
_geom_angle
C10 N C11 127.61(9)
C10 N C14 113.92(9)
C11 N C14 112.69(8)
C2 O1 C1 117.26(9)
O1 C1 H1A 109.5
O1 C1 H1B 109.5
H1A C1 H1B 109.5
O1 C1 H1C 109.5
H1A C1 H1C 109.5
H1B C1 H1C 109.5
O1 C2 C7 124.53(10)
O1 C2 C3 115.72(9)
C7 C2 C3 119.75(10)
C4 C3 C2 120.06(10)
C4 C3 H3 120.0
C2 C3 H3 120.0
C3 C4 C5 121.87(10)
C3 C4 H4 119.1
C5 C4 H4 119.1
C6 C5 C4 116.93(10)
C6 C5 C8 122.86(9)
C4 C5 C8 120.21(9)
C5 C6 C7 122.20(10)
C5 C6 H6 118.9
C7 C6 H6 118.9
C2 C7 C6 119.14(10)
C2 C7 H7 120.4
C6 C7 H7 120.4
C5 C8 C9 113.67(9)
C5 C8 C14 113.44(8)
C9 C8 C14 100.62(9)
C5 C8 H8 109.6
C9 C8 H8 109.6
C14 C8 H8 109.6
C10 C9 C8 103.89(8)
C10 C9 H9A 111.0
C8 C9 H9A 111.0
C10 C9 H9B 111.0
C8 C9 H9B 111.0
H9A C9 H9B 109.0
O2 C10 N 126.17(10)
O2 C10 C9 127.38(10)
N C10 C9 106.44(9)
N C11 C12 102.20(9)
N C11 H11A 111.3
C12 C11 H11A 111.3
N C11 H11B 111.3
C12 C11 H11B 111.3
H11A C11 H11B 109.2
C13 C12 C11 104.81(9)
C13 C12 H12A 110.8
C11 C12 H12A 110.8
C13 C12 H12B 110.8
C11 C12 H12B 110.8
H12A C12 H12B 108.9
C12 C13 C14 105.70(9)
C12 C13 H13A 110.6
C14 C13 H13A 110.6
C12 C13 H13B 110.6
C14 C13 H13B 110.6
H13A C13 H13B 108.7
N C14 C13 103.98(8)
N C14 C8 102.78(8)
C13 C14 C8 121.63(9)
N C14 H14 109.2
C13 C14 H14 109.2
C8 C14 H14 109.2

loop_
_geom_bond_atom_site_label_1
_geom_bond_atom_site_label_2
_geom_bond_distance
N C10 1.3470(13)
N C11 1.4499(13)
N C14 1.4720(13)
O1 C2 1.3659(13)
O1 C1 1.4270(15)
O2 C10 1.2306(13)
C1 H1A 0.9800
C1 H1B 0.9800
C1 H1C 0.9800
C2 C7 1.3921(14)
C2 C3 1.3944(15)
C3 C4 1.3831(17)
C3 H3 0.9500
C4 C5 1.4007(15)
C4 H4 0.9500
C5 C6 1.3980(14)
C5 C8 1.5104(14)
C6 C7 1.3983(15)
C6 H6 0.9500
C7 H7 0.9500
C8 C9 1.5382(16)
C8 C14 1.5581(14)
C8 H8 1.0000
C9 C10 1.5201(16)
C9 H9A 0.9900
C9 H9B 0.9900
C11 C12 1.5334(16)
C11 H11A 0.9900
C11 H11B 0.9900
C12 C13 1.5306(16)
C12 H12A 0.9900
C12 H12B 0.9900
C13 C14 1.5404(15)
C13 H13A 0.9900
C13 H13B 0.9900
C14 H14 1.0000
